data_1569237
loop_
_publ_author_name
'Zars, Ethan'
'Gravogl, Lisa'
'Gau, Michael R.'
'Carroll, Patrick J.'
'Meyer, Karsten'
'Mindiola, Daniel J.'

_publ_section_title
;
 Isostructural bridging diferrous chalcogenide cores
 [Fe<sup>II</sup>(&#x3bc;-E)Fe<sup>II</sup>] (E = O, S, Se, Te) with
 decreasing antiferromagnetic coupling down the chalcogenide series.
;
_journal_issue 24
_journal_name_full 'Chemical science'
_journal_page_first 6770
_journal_page_last 6779
_journal_paper_doi 10.1039/d3sc01094e
_journal_volume 14
_journal_year 2023
_chemical_formula_moiety 'C58 H82 Fe2 K2 N6 O, 2.5(C7 H8), 0.5(C5 H12)'
_chemical_formula_sum 'C78 H108 Fe2 K2 N6 O'
_chemical_formula_weight 1335.60
_space_group_crystal_system monoclinic
_space_group_IT_number 15
_space_group_name_Hall '-C 2yc'
_space_group_name_H-M_alt 'C 1 2/c 1'
_atom_sites_solution_hydrogens geom
_atom_sites_solution_primary dual
_audit_creation_date 2023-02-15
_audit_creation_method
;
Olex2 1.5
(compiled 2021.10.07 svn.r9718050b for OlexSys, GUI svn.r6410)
;
_audit_update_record
;
2023-02-16 deposited with the CCDC.	2023-05-25 downloaded from the CCDC.
;
_cell_angle_alpha 90
_cell_angle_beta 98.8250(10)
_cell_angle_gamma 90
_cell_formula_units_Z 4
_cell_length_a 23.3804(2)
_cell_length_b 13.85310(10)
_cell_length_c 23.00070(10)
_cell_measurement_reflns_used 80457
_cell_measurement_temperature 100
_cell_measurement_theta_max 27.8260
_cell_measurement_theta_min 1.9370
_cell_volume 7361.53(9)
_computing_cell_refinement 'CrysAlisPro 1.171.40.84a (Rigaku OD, 2020)'
_computing_data_collection 'CrysAlisPro 1.171.40.84a (Rigaku OD, 2020)'
_computing_data_reduction 'CrysAlisPro 1.171.40.84a (Rigaku OD, 2020)'
_computing_molecular_graphics 'Olex2 1.5 (Dolomanov et al., 2009)'
_computing_publication_material 'Olex2 1.5 (Dolomanov et al., 2009)'
_computing_structure_refinement 'SHELXL 2018/3 (Sheldrick, 2015)'
_computing_structure_solution 'SHELXT (Sheldrick, 2018)'
_diffrn_ambient_environment N~2~
_diffrn_ambient_temperature 100
_diffrn_detector 'HPC area detector'
_diffrn_detector_area_resol_mean 10.0000
_diffrn_detector_type 'HyPix 3000HE'
_diffrn_measured_fraction_theta_full 1.000
_diffrn_measured_fraction_theta_max 1.000
_diffrn_measurement_details
;
List of Runs (angles in degrees, time in seconds):

  # Type    Start    End  Width  t~exp~   \w     \q     \k     \f   Frames
#--------------------------------------------------------------------------
  1  \w    -10.00  91.00   0.50   15.00    --   20.19  33.00  17.00  202
  2  \w     -8.00  95.00   0.50   15.00    --   20.19  45.00-120.00  206
  3  \w     -3.00  54.00   0.50   15.00    --   20.19 -80.00 -67.61  114
  4  \w    -17.00  55.00   0.50   15.00    --   20.19 -80.00 -35.94  144
  5  \w    -22.00  16.00   0.50   15.00    --  -19.56 -80.00 -43.30   76
  6  \w    -22.00  16.00   0.50   15.00    --  -19.56 -80.00 -97.47   76
  7  \w    -24.00  15.00   0.50   15.00    --  -19.56 -78.00-144.02   78
  8  \w    -23.00  15.00   0.50   15.00    --  -19.56 -79.00-157.83   76
  9  \w    -22.00  55.00   0.50   15.00    --   20.19 -80.00 -84.65  154
 10  \w    -23.00  15.00   0.50   15.00    --  -19.56 -79.00   7.54   76
 11  \w    -22.00  16.00   0.50   15.00    --  -19.56 -80.00  73.99   76
 12  \w    -22.00  16.00   0.50   15.00    --  -19.56 -80.00 100.07   76
 13  \w    -25.00  15.00   0.50   15.00    --  -19.56 -77.00 150.00   80
 14  \w    -22.00  16.00   0.50   15.00    --  -19.56 -80.00 137.60   76
 15  \w    -25.00  15.00   0.50   15.00    --  -19.56 -77.00  90.00   80
 16  \w    -22.00  16.00   0.50   15.00    --  -19.56 -80.00  46.81   76
 17  \w    -22.00  16.00   0.50   15.00    --  -19.56 -80.00  -9.87   76
 18  \w    -22.00  55.00   0.50   15.00    --   20.19 -80.00 -60.27  154
 19  \w    -23.00  55.00   0.50   15.00    --   20.19 -79.00  87.92  156
 20  \w    -22.00  55.00   0.50   15.00    --   20.19 -80.00 148.17  154
 21  \w    -22.00  55.00   0.50   15.00    --   20.19 -80.00  65.10  154
 22  \w     -8.00  95.00   0.50   15.00    --   20.19  45.00  60.00  206
 23  \w     -8.00  95.00   0.50   15.00    --   20.19  45.00 150.00  206
 24  \w    -15.00  22.00   0.50   15.00    --   20.19  80.00  71.43   74
 25  \w    -11.00  48.00   0.50   15.00    --   20.19  61.00  60.00  118
 26  \w    -11.00  48.00   0.50   15.00    --   20.19  61.00 -60.00  118
 27  \w    -11.00  48.00   0.50   15.00    --   20.19  61.00-180.00  118
 28  \w    -14.00  25.00   0.50   15.00    --   20.19  77.00 -60.00   78
 29  \w    -49.00  57.00   0.50   15.00    --  -19.56  33.00  17.00  212
 30  \w    -48.00  12.00   0.50   15.00    --  -19.56 -61.00 -90.00  120
 31  \w    -57.00  17.00   0.50   15.00    --   20.19 -33.00-140.00  148
 32  \w    -51.00  48.00   0.50   15.00    --  -19.56  61.00-150.00  198
 33  \w    -55.00  22.00   0.50   15.00    --  -19.56  80.00 -81.80  154
 34  \w    -57.00  14.00   0.50   15.00    --   20.19 -30.00   0.00  142
 35  \w    -57.00  14.00   0.50   15.00    --   20.19 -30.00  30.00  142
 36  \w    -53.00  58.00   0.50   15.00    --  -19.56  30.00 150.00  222
 37  \w    -55.00  22.00   0.50   15.00    --  -19.56  80.00 148.74  154
 38  \w    -57.00  14.00   0.50   15.00    --   20.19 -30.00  60.00  142
 39  \w    -57.00  14.00   0.50   15.00    --   20.19 -30.00 150.00  142
 40  \w    -63.00   3.00   0.50   15.00    --   20.19 -15.00  60.00  132
 41  \w    -63.00   3.00   0.50   15.00    --   20.19 -15.00  90.00  132
 42  \w    -63.00   3.00   0.50   15.00    --   20.19 -15.00 -60.00  132
 43  \w    -57.00  14.00   0.50   15.00    --   20.19 -30.00-180.00  142
 44  \w    -96.00   9.00   0.50   15.00    --  -19.56 -33.00-140.00  210
;
_diffrn_measurement_device '\k-geometry diffractometer'
_diffrn_measurement_device_type 'Rigaku XtaLAB Synergy-i'
_diffrn_measurement_method '\w scans'
_diffrn_orient_matrix_type 'CrysAlisPro convention (1999,Acta A55,543-557)'
_diffrn_orient_matrix_UB_11 0.0194981000
_diffrn_orient_matrix_UB_12 -0.0363170000
_diffrn_orient_matrix_UB_13 -0.0063332000
_diffrn_orient_matrix_UB_21 0.0237097500
_diffrn_orient_matrix_UB_22 0.0296959500
_diffrn_orient_matrix_UB_23 0.0116875000
_diffrn_orient_matrix_UB_31 -0.0002196500
_diffrn_orient_matrix_UB_32 -0.0204337500
_diffrn_orient_matrix_UB_33 0.0282518000
_diffrn_radiation_monochromator mirror
_diffrn_radiation_probe x-ray
_diffrn_radiation_type 'Mo K\a'
_diffrn_radiation_wavelength 0.71073
_diffrn_reflns_av_R_equivalents 0.0376
_diffrn_reflns_av_unetI/netI 0.0171
_diffrn_reflns_Laue_measured_fraction_full 1.000
_diffrn_reflns_Laue_measured_fraction_max 1.000
_diffrn_reflns_limit_h_max 30
_diffrn_reflns_limit_h_min -30
_diffrn_reflns_limit_k_max 17
_diffrn_reflns_limit_k_min -17
_diffrn_reflns_limit_l_max 29
_diffrn_reflns_limit_l_min -29
_diffrn_reflns_number 131883
_diffrn_reflns_point_group_measured_fraction_full 1.000
_diffrn_reflns_point_group_measured_fraction_max 1.000
_diffrn_reflns_theta_full 25.242
_diffrn_reflns_theta_max 27.483
_diffrn_reflns_theta_min 1.870
_diffrn_source 'micro-focus sealed X-ray tube'
_diffrn_source_type 'PhotonJet (Mo) X-ray Source'
_exptl_absorpt_coefficient_mu 0.554
_exptl_absorpt_correction_T_max 1.00000
_exptl_absorpt_correction_T_min 0.74167
_exptl_absorpt_correction_type multi-scan
_exptl_absorpt_process_details 'SCALE3 ABSPACK'
_exptl_crystal_colour 'light red'
_exptl_crystal_density_diffrn 1.205
_exptl_crystal_description block
_exptl_crystal_F_000 2864
_exptl_crystal_size_max 0.33
_exptl_crystal_size_mid 0.28
_exptl_crystal_size_min 0.22
_refine_diff_density_max 0.701
_refine_diff_density_min -0.708
_refine_diff_density_rms 0.061
_refine_ls_extinction_method none
_refine_ls_goodness_of_fit_ref 1.037
_refine_ls_hydrogen_treatment constr
_refine_ls_matrix_type full
_refine_ls_number_parameters 469
_refine_ls_number_reflns 8435
_refine_ls_number_restraints 174
_refine_ls_restrained_S_all 1.040
_refine_ls_R_factor_all 0.0415
_refine_ls_R_factor_gt 0.0377
_refine_ls_shift/su_max 0.002
_refine_ls_shift/su_mean 0.000
_refine_ls_structure_factor_coef Fsqd
_refine_ls_weighting_details 'w=1/[\s^2^(Fo^2^)+(0.0559P)^2^+11.6443P] where P=(Fo^2^+2Fc^2^)/3'
_refine_ls_weighting_scheme calc
_refine_ls_wR_factor_gt 0.1044
_refine_ls_wR_factor_ref 0.1067
_reflns_number_gt 7691
_reflns_number_total 8435
_reflns_threshold_expression 'I > 2\s(I)'
_cod_data_source_file d3sc01094e2.cif
_cod_data_source_block 9707i_2-O
_cod_depositor_comments 'Adding full bibliography for 1569232--1569239.cif.'
_cod_database_code 1569237
_shelx_shelxl_version_number 2018/3
_olex2_submission_special_instructions 'No special instructions were received'
_oxdiff_exptl_absorpt_empirical_details
;
Empirical correction (ABSPACK) includes:
- Absorption correction using spherical harmonics
- Frame scaling
;
_oxdiff_exptl_absorpt_empirical_full_max 1.268
_oxdiff_exptl_absorpt_empirical_full_min 0.827

loop_
_space_group_symop_operation_xyz
'x, y, z'
'-x, y, -z+1/2'
'x+1/2, y+1/2, z'
'-x+1/2, y+1/2, -z+1/2'
'-x, -y, -z'
'x, -y, z-1/2'
'-x+1/2, -y+1/2, -z'
'x+1/2, -y+1/2, z-1/2'

loop_
_atom_site_label
_atom_site_type_symbol
_atom_site_fract_x
_atom_site_fract_y
_atom_site_fract_z
_atom_site_U_iso_or_equiv
_atom_site_adp_type
_atom_site_occupancy
_atom_site_site_symmetry_order
_atom_site_calc_flag
_atom_site_refinement_flags_posn
_atom_site_refinement_flags_adp
_atom_site_refinement_flags_occupancy
_atom_site_disorder_assembly
_atom_site_disorder_group
Fe1 Fe 0.57786(2) 0.87232(2) 0.74399(2) 0.01546(7) Uani 1 1 d . . . . .
K1 K 0.47564(2) 0.82745(3) 0.62952(2) 0.02327(9) Uani 1 1 d . . . . .
O1 O 0.500000 0.88144(11) 0.750000 0.0192(3) Uani 1 2 d S T P . .
N1 N 0.61103(6) 0.73357(10) 0.74053(6) 0.0191(3) Uani 1 1 d . . . . .
N2 N 0.63260(6) 0.85701(10) 0.82534(6) 0.0181(3) Uani 1 1 d . . . . .
N3 N 0.59677(6) 0.86209(10) 0.65865(6) 0.0179(3) Uani 1 1 d . . . . .
C1 C 0.63575(7) 0.69319(12) 0.79184(7) 0.0206(3) Uani 1 1 d . . . . .
C2 C 0.66297(9) 0.60367(14) 0.79066(8) 0.0309(4) Uani 1 1 d . . . . .
H2 H 0.679445 0.572692 0.826154 0.037 Uiso 1 1 calc R U . . .
C3 C 0.66545(11) 0.56099(14) 0.73670(9) 0.0390(5) Uani 1 1 d . . . . .
H3 H 0.682671 0.499087 0.735328 0.047 Uiso 1 1 calc R U . . .
C4 C 0.64328(10) 0.60693(14) 0.68475(9) 0.0337(4) Uani 1 1 d . . . . .
H4 H 0.645963 0.577779 0.647881 0.040 Uiso 1 1 calc R U . . .
C5 C 0.61681(8) 0.69707(12) 0.68740(7) 0.0216(3) Uani 1 1 d . . . . .
C6 C 0.59959(7) 0.76641(11) 0.63949(7) 0.0193(3) Uani 1 1 d . . . . .
C7 C 0.59023(7) 0.76319(12) 0.57744(7) 0.0211(3) Uani 1 1 d . . . . .
C8 C 0.58204(8) 0.86052(12) 0.55959(7) 0.0221(3) Uani 1 1 d . . . . .
H8 H 0.579025 0.884514 0.518230 0.026 Uiso 1 1 calc R U . . .
C9 C 0.58738(7) 0.91848(12) 0.60978(7) 0.0188(3) Uani 1 1 d . . . . .
C10 C 0.59262(8) 0.67872(13) 0.53557(8) 0.0250(4) Uani 1 1 d . . . . .
C11 C 0.55700(9) 0.59264(14) 0.55154(9) 0.0324(4) Uani 1 1 d . . . . .
H11A H 0.567915 0.577468 0.593389 0.049 Uiso 1 1 calc R U . . .
H11B H 0.564544 0.536550 0.527884 0.049 Uiso 1 1 calc R U . . .
H11C H 0.515728 0.608803 0.543573 0.049 Uiso 1 1 calc R U . . .
C12 C 0.65636(9) 0.65128(15) 0.53468(9) 0.0320(4) Uani 1 1 d . . . . .
H12A H 0.676614 0.705934 0.520005 0.048 Uiso 1 1 calc R U . . .
H12B H 0.658127 0.595453 0.508852 0.048 Uiso 1 1 calc R U . . .
H12C H 0.674882 0.635018 0.574631 0.048 Uiso 1 1 calc R U . . .
C13 C 0.56683(10) 0.70806(15) 0.47241(8) 0.0368(5) Uani 1 1 d . . . . .
H13A H 0.527244 0.731699 0.471829 0.055 Uiso 1 1 calc R U . . .
H13B H 0.566306 0.651953 0.446383 0.055 Uiso 1 1 calc R U . . .
H13C H 0.590541 0.759217 0.458810 0.055 Uiso 1 1 calc R U . . .
C14 C 0.59145(7) 1.02782(12) 0.61290(7) 0.0206(3) Uani 1 1 d . . . . .
C15 C 0.57747(8) 1.06636(12) 0.67174(8) 0.0254(4) Uani 1 1 d . . . . .
H15A H 0.538494 1.045640 0.676937 0.038 Uiso 1 1 calc R U . . .
H15B H 0.579280 1.137034 0.671787 0.038 Uiso 1 1 calc R U . . .
H15C H 0.605702 1.040992 0.704025 0.038 Uiso 1 1 calc R U . . .
C16 C 0.55008(9) 1.07362(14) 0.56223(8) 0.0300(4) Uani 1 1 d . . . . .
H16A H 0.559512 1.050283 0.524617 0.045 Uiso 1 1 calc R U . . .
H16B H 0.554126 1.144013 0.564087 0.045 Uiso 1 1 calc R U . . .
H16C H 0.510149 1.055851 0.565614 0.045 Uiso 1 1 calc R U . . .
C17 C 0.65374(8) 1.05730(14) 0.60669(9) 0.0294(4) Uani 1 1 d . . . . .
H17A H 0.680600 1.031840 0.640071 0.044 Uiso 1 1 calc R U . . .
H17B H 0.656592 1.127865 0.606085 0.044 Uiso 1 1 calc R U . . .
H17C H 0.663654 1.030974 0.569967 0.044 Uiso 1 1 calc R U . . .
C18 C 0.63662(7) 0.75959(12) 0.84182(7) 0.0190(3) Uani 1 1 d . . . . .
C19 C 0.64789(7) 0.75119(12) 0.90342(7) 0.0198(3) Uani 1 1 d . . . . .
C20 C 0.65343(7) 0.84776(12) 0.92434(7) 0.0211(3) Uani 1 1 d . . . . .
H20 H 0.668228 0.867463 0.965744 0.025 Uiso 1 1 calc R U . . .
C21 C 0.64494(7) 0.90952(12) 0.87584(7) 0.0189(3) Uani 1 1 d . . . . .
C22 C 0.65167(8) 0.66150(13) 0.94235(8) 0.0234(3) Uani 1 1 d . . . . .
C23 C 0.63856(11) 0.68819(15) 1.00383(9) 0.0388(5) Uani 1 1 d . . . . .
H23A H 0.667755 0.733900 1.022435 0.058 Uiso 1 1 calc R U . . .
H23B H 0.639431 0.629786 1.027989 0.058 Uiso 1 1 calc R U . . .
H23C H 0.600141 0.717900 1.000251 0.058 Uiso 1 1 calc R U . . .
C24 C 0.71283(9) 0.61825(14) 0.94988(10) 0.0333(4) Uani 1 1 d . . . . .
H24A H 0.722528 0.601114 0.911217 0.050 Uiso 1 1 calc R U . . .
H24B H 0.714251 0.560279 0.974479 0.050 Uiso 1 1 calc R U . . .
H24C H 0.740746 0.665751 0.968745 0.050 Uiso 1 1 calc R U . . .
C25 C 0.60669(8) 0.58551(13) 0.91676(9) 0.0289(4) Uani 1 1 d . . . . .
H25A H 0.567833 0.613697 0.912607 0.043 Uiso 1 1 calc R U . . .
H25B H 0.608869 0.529793 0.943260 0.043 Uiso 1 1 calc R U . . .
H25C H 0.614744 0.564663 0.878107 0.043 Uiso 1 1 calc R U . . .
C26 C 0.65194(7) 1.01858(12) 0.87375(7) 0.0211(3) Uani 1 1 d . . . . .
C27 C 0.59381(8) 1.06731(13) 0.85093(9) 0.0282(4) Uani 1 1 d . . . . .
H27A H 0.577685 1.039666 0.812697 0.042 Uiso 1 1 calc R U . . .
H27B H 0.599827 1.136786 0.846560 0.042 Uiso 1 1 calc R U . . .
H27C H 0.566844 1.056584 0.878967 0.042 Uiso 1 1 calc R U . . .
C28 C 0.67472(9) 1.05780(14) 0.93522(8) 0.0298(4) Uani 1 1 d . . . . .
H28A H 0.647119 1.042581 0.961937 0.045 Uiso 1 1 calc R U . . .
H28B H 0.679454 1.127946 0.933177 0.045 Uiso 1 1 calc R U . . .
H28C H 0.712168 1.027950 0.949855 0.045 Uiso 1 1 calc R U . . .
C29 C 0.69584(8) 1.04359(13) 0.83277(9) 0.0292(4) Uani 1 1 d . . . . .
H29A H 0.733373 1.014584 0.848048 0.044 Uiso 1 1 calc R U . . .
H29B H 0.700036 1.113851 0.830801 0.044 Uiso 1 1 calc R U . . .
H29C H 0.682127 1.018289 0.793298 0.044 Uiso 1 1 calc R U . . .
C30 C 0.7033(3) 1.2950(4) 0.6918(2) 0.0561(13) Uani 0.75 1 d . U P A 1
H30D H 0.733450 1.333747 0.677721 0.084 Uiso 0.75 1 calc R U P A 1
H30E H 0.665409 1.312605 0.669914 0.084 Uiso 0.75 1 calc R U P A 1
H30F H 0.710661 1.226383 0.685810 0.084 Uiso 0.75 1 calc R U P A 1
C31 C 0.70382(16) 1.3146(2) 0.75850(17) 0.0388(7) Uani 0.75 1 d . U P A 1
C32 C 0.75543(13) 1.3255(2) 0.79167(15) 0.0395(6) Uani 0.75 1 d . U P A 1
H32 H 0.789795 1.324373 0.774354 0.047 Uiso 0.75 1 calc R U P A 1
C33 C 0.75822(16) 1.3386(2) 0.85235(16) 0.0431(7) Uani 0.75 1 d . U P A 1
H33 H 0.795217 1.342868 0.875965 0.052 Uiso 0.75 1 calc R U P A 1
C34 C 0.7112(2) 1.3454(5) 0.8786(3) 0.0466(10) Uani 0.75 1 d . U P A 1
H34 H 0.713777 1.357024 0.919641 0.056 Uiso 0.75 1 calc R U P A 1
C35 C 0.65567(15) 1.3339(2) 0.84074(18) 0.0496(7) Uani 0.75 1 d . U P A 1
H35 H 0.620956 1.337095 0.857369 0.060 Uiso 0.75 1 calc R U P A 1
C36 C 0.65274(14) 1.3186(2) 0.78187(18) 0.0475(7) Uani 0.75 1 d . U P A 1
H36 H 0.616433 1.310815 0.757391 0.057 Uiso 0.75 1 calc R U P A 1
C30* C 0.7056(9) 1.3161(12) 0.6758(8) 0.048(3) Uani 0.25 1 d . U P B 2
H30A H 0.725235 1.282251 0.647046 0.073 Uiso 0.25 1 calc R U P B 2
H30B H 0.701881 1.384635 0.665498 0.073 Uiso 0.25 1 calc R U P B 2
H30C H 0.667100 1.288134 0.675643 0.073 Uiso 0.25 1 calc R U P B 2
C31* C 0.7399(4) 1.3057(6) 0.7351(4) 0.0396(12) Uani 0.25 1 d . U P B 2
H31A H 0.754141 1.238464 0.740146 0.047 Uiso 0.25 1 calc R U P B 2
H31B H 0.774045 1.348707 0.738171 0.047 Uiso 0.25 1 calc R U P B 2
C32* C 0.7081(6) 1.3282(9) 0.7812(5) 0.0410(11) Uani 0.25 1 d . U P B 2
H32A H 0.691021 1.393090 0.772971 0.049 Uiso 0.25 1 calc R U P B 2
H32B H 0.675420 1.282028 0.778454 0.049 Uiso 0.25 1 calc R U P B 2
C33* C 0.7328(5) 1.3280(8) 0.8335(5) 0.0447(11) Uani 0.25 1 d . U P B 2
H33A H 0.762443 1.379602 0.838611 0.054 Uiso 0.25 1 calc R U P B 2
H33B H 0.752899 1.265549 0.841918 0.054 Uiso 0.25 1 calc R U P B 2
C34* C 0.6942(7) 1.3425(16) 0.8750(10) 0.043(2) Uani 0.25 1 d . U P B 2
H34A H 0.676765 1.406857 0.869378 0.064 Uiso 0.25 1 calc R U P B 2
H34B H 0.715559 1.337222 0.914970 0.064 Uiso 0.25 1 calc R U P B 2
H34C H 0.663633 1.293469 0.869108 0.064 Uiso 0.25 1 calc R U P B 2
C37 C 0.500000 0.5601(3) 0.750000 0.0729(13) Uani 1 2 d S T P . .
H37A H 0.537398 0.583678 0.741602 0.109 Uiso 0.5 1 calc R U P . .
H37B H 0.493570 0.583678 0.788645 0.109 Uiso 0.5 1 calc R U P . .
H37C H 0.469032 0.583678 0.719753 0.109 Uiso 0.5 1 calc R U P . .
C38 C 0.500000 0.4544(3) 0.750000 0.0523(9) Uani 1 2 d S T P . .
C39 C 0.50001(14) 0.4018(2) 0.69823(15) 0.0642(8) Uani 1 1 d . . . . .
H39 H 0.500994 0.435778 0.662529 0.077 Uiso 1 1 calc R U . . .
C40 C 0.49864(16) 0.3021(2) 0.69698(15) 0.0683(8) Uani 1 1 d . . . . .
H40 H 0.496796 0.268762 0.660648 0.082 Uiso 1 1 calc R U . . .
C41 C 0.500000 0.2499(3) 0.750000 0.0690(12) Uani 1 2 d S T P . .
H41 H 0.500001 0.181278 0.750001 0.083 Uiso 1 2 calc R U P . .

loop_
_atom_site_aniso_label
_atom_site_aniso_U_11
_atom_site_aniso_U_22
_atom_site_aniso_U_33
_atom_site_aniso_U_23
_atom_site_aniso_U_13
_atom_site_aniso_U_12
Fe1 0.01668(12) 0.01429(12) 0.01596(12) 0.00045(8) 0.00425(8) 0.00071(8)
K1 0.01958(18) 0.0296(2) 0.02107(18) -0.00482(14) 0.00446(13) -0.00230(14)
O1 0.0202(8) 0.0192(8) 0.0186(8) 0.000 0.0041(6) 0.000
N1 0.0213(7) 0.0165(6) 0.0202(7) 0.0008(5) 0.0054(5) 0.0003(5)
N2 0.0184(6) 0.0165(6) 0.0194(7) 0.0011(5) 0.0030(5) 0.0008(5)
N3 0.0197(6) 0.0157(6) 0.0193(6) -0.0004(5) 0.0061(5) 0.0004(5)
C1 0.0224(8) 0.0178(7) 0.0222(8) 0.0031(6) 0.0054(6) 0.0008(6)
C2 0.0429(11) 0.0226(8) 0.0272(9) 0.0062(7) 0.0055(8) 0.0112(8)
C3 0.0604(14) 0.0210(9) 0.0365(11) 0.0012(8) 0.0098(10) 0.0173(9)
C4 0.0531(13) 0.0223(9) 0.0268(9) -0.0028(7) 0.0098(8) 0.0119(8)
C5 0.0255(8) 0.0180(8) 0.0224(8) -0.0011(6) 0.0069(6) 0.0015(6)
C6 0.0221(8) 0.0165(7) 0.0205(8) -0.0015(6) 0.0070(6) 0.0015(6)
C7 0.0234(8) 0.0206(8) 0.0206(8) -0.0026(6) 0.0074(6) 0.0009(6)
C8 0.0258(8) 0.0229(8) 0.0185(8) 0.0001(6) 0.0066(6) 0.0007(6)
C9 0.0198(7) 0.0190(8) 0.0186(7) 0.0007(6) 0.0059(6) -0.0002(6)
C10 0.0314(9) 0.0227(8) 0.0221(8) -0.0054(6) 0.0079(7) 0.0013(7)
C11 0.0383(11) 0.0254(9) 0.0359(10) -0.0107(8) 0.0135(8) -0.0049(8)
C12 0.0332(10) 0.0306(9) 0.0347(10) -0.0105(8) 0.0129(8) 0.0024(8)
C13 0.0545(13) 0.0317(10) 0.0234(9) -0.0082(8) 0.0037(8) 0.0053(9)
C14 0.0261(8) 0.0168(7) 0.0195(8) 0.0011(6) 0.0058(6) -0.0004(6)
C15 0.0360(10) 0.0182(8) 0.0232(8) -0.0010(6) 0.0085(7) 0.0006(7)
C16 0.0398(11) 0.0237(9) 0.0259(9) 0.0040(7) 0.0029(8) 0.0036(8)
C17 0.0310(9) 0.0246(9) 0.0346(10) -0.0004(7) 0.0112(8) -0.0062(7)
C18 0.0175(7) 0.0178(7) 0.0217(8) 0.0028(6) 0.0035(6) 0.0017(6)
C19 0.0167(7) 0.0208(8) 0.0217(8) 0.0032(6) 0.0024(6) 0.0010(6)
C20 0.0193(8) 0.0233(8) 0.0201(8) 0.0014(6) 0.0007(6) -0.0009(6)
C21 0.0161(7) 0.0206(8) 0.0201(7) 0.0000(6) 0.0028(6) -0.0012(6)
C22 0.0252(8) 0.0222(8) 0.0223(8) 0.0060(6) 0.0020(6) 0.0006(7)
C23 0.0635(14) 0.0304(10) 0.0240(9) 0.0064(8) 0.0115(9) -0.0025(10)
C24 0.0280(10) 0.0289(9) 0.0397(11) 0.0101(8) -0.0057(8) 0.0040(8)
C25 0.0278(9) 0.0247(9) 0.0342(10) 0.0080(7) 0.0051(7) -0.0029(7)
C26 0.0220(8) 0.0194(8) 0.0216(8) -0.0001(6) 0.0022(6) -0.0007(6)
C27 0.0267(9) 0.0214(8) 0.0350(10) -0.0026(7) -0.0001(7) 0.0019(7)
C28 0.0381(10) 0.0247(9) 0.0251(9) -0.0032(7) -0.0005(7) -0.0034(8)
C29 0.0329(10) 0.0224(8) 0.0340(10) 0.0003(7) 0.0110(8) -0.0049(7)
C30 0.065(2) 0.042(3) 0.061(3) -0.0021(19) 0.006(2) -0.006(2)
C31 0.0323(13) 0.0218(12) 0.0628(18) 0.0057(13) 0.0095(14) -0.0025(10)
C32 0.0350(12) 0.0295(12) 0.0572(15) -0.0021(11) 0.0169(12) -0.0002(10)
C33 0.0384(15) 0.0376(14) 0.0543(16) 0.0054(13) 0.0106(13) 0.0019(13)
C34 0.047(2) 0.0369(16) 0.0580(19) 0.0067(14) 0.016(2) -0.001(2)
C35 0.0422(15) 0.0374(14) 0.0745(18) 0.0094(14) 0.0262(14) 0.0012(12)
C36 0.0344(13) 0.0302(13) 0.0793(19) 0.0095(13) 0.0129(14) -0.0025(11)
C30* 0.058(5) 0.028(5) 0.059(6) -0.009(4) 0.006(5) -0.009(4)
C31* 0.035(2) 0.028(2) 0.059(3) -0.003(2) 0.017(2) -0.004(2)
C32* 0.0345(19) 0.0288(19) 0.063(2) 0.003(2) 0.016(2) 0.0008(18)
C33* 0.041(2) 0.0339(19) 0.063(2) 0.004(2) 0.017(2) -0.005(2)
C34* 0.044(5) 0.033(4) 0.056(4) 0.004(4) 0.025(4) 0.000(5)
C37 0.057(2) 0.047(2) 0.109(4) 0.000 -0.006(2) 0.000
C38 0.0298(16) 0.053(2) 0.072(2) 0.000 0.0020(16) 0.000
C39 0.0602(18) 0.0538(16) 0.081(2) 0.0007(15) 0.0194(15) 0.0044(14)
C40 0.084(2) 0.0596(18) 0.0632(19) -0.0072(15) 0.0179(16) 0.0017(16)
C41 0.100(4) 0.050(2) 0.059(2) 0.000 0.021(2) 0.000

loop_
_atom_type_symbol
_atom_type_description
_atom_type_scat_dispersion_real
_atom_type_scat_dispersion_imag
_atom_type_scat_source
C C 0.0033 0.0016 'International Tables Vol C Tables 4.2.6.8 and 6.1.1.4'
H H 0.0000 0.0000 'International Tables Vol C Tables 4.2.6.8 and 6.1.1.4'
Fe Fe 0.3463 0.8444 'International Tables Vol C Tables 4.2.6.8 and 6.1.1.4'
K K 0.2009 0.2494 'International Tables Vol C Tables 4.2.6.8 and 6.1.1.4'
N N 0.0061 0.0033 'International Tables Vol C Tables 4.2.6.8 and 6.1.1.4'
O O 0.0106 0.0060 'International Tables Vol C Tables 4.2.6.8 and 6.1.1.4'

loop_
_geom_angle_atom_site_label_1
_geom_angle_atom_site_label_2
_geom_angle_atom_site_label_3
_geom_angle
_geom_angle_site_symmetry_1
_geom_angle_site_symmetry_3
_geom_angle_publ_flag
K1 Fe1 K1 109.210(10) . 2_656 ?
O1 Fe1 K1 58.479(15) . . ?
O1 Fe1 K1 56.825(15) . 2_656 ?
O1 Fe1 N1 116.29(6) . . ?
O1 Fe1 N2 114.23(4) . . ?
O1 Fe1 N3 115.37(4) . . ?
N1 Fe1 K1 91.37(4) . . ?
N1 Fe1 K1 92.99(4) . 2_656 ?
N1 Fe1 N2 76.22(5) . . ?
N1 Fe1 N3 76.50(5) . . ?
N2 Fe1 K1 58.31(4) . 2_656 ?
N2 Fe1 K1 161.14(4) . . ?
N3 Fe1 K1 58.17(4) . . ?
N3 Fe1 K1 162.68(4) . 2_656 ?
N3 Fe1 N2 129.93(5) . . ?
O1 K1 Fe1 33.722(6) . . ?
O1 K1 N2 70.74(3) . 2_656 ?
O1 K1 N3 71.52(3) . . ?
O1 K1 C6 87.29(3) . . ?
O1 K1 C7 112.42(3) . . ?
O1 K1 C8 113.45(3) . . ?
O1 K1 C9 89.31(3) . . ?
O1 K1 C18 85.31(3) . 2_656 ?
O1 K1 C19 111.88(3) . 2_656 ?
O1 K1 C20 113.81(3) . 2_656 ?
O1 K1 C21 89.26(3) . 2_656 ?
N2 K1 Fe1 104.46(3) 2_656 . ?
N2 K1 C6 153.86(4) 2_656 . ?
N2 K1 C7 171.91(4) 2_656 . ?
N2 K1 C8 161.22(4) 2_656 . ?
N2 K1 C9 145.22(4) 2_656 . ?
N2 K1 C18 27.63(4) 2_656 2_656 ?
N2 K1 C19 45.32(4) 2_656 2_656 ?
N2 K1 C20 44.06(4) 2_656 2_656 ?
N2 K1 C21 26.48(4) 2_656 2_656 ?
N3 K1 Fe1 38.38(3) . . ?
N3 K1 N2 141.30(4) . 2_656 ?
N3 K1 C6 27.62(4) . . ?
N3 K1 C7 44.03(4) . . ?
N3 K1 C8 43.26(4) . . ?
N3 K1 C9 26.72(4) . . ?
N3 K1 C18 152.34(4) . 2_656 ?
N3 K1 C19 169.40(4) . 2_656 ?
N3 K1 C20 162.19(5) . 2_656 ?
N3 K1 C21 146.40(4) . 2_656 ?
C6 K1 Fe1 54.80(3) . . ?
C6 K1 C7 25.90(4) . . ?
C6 K1 C8 42.26(4) . . ?
C6 K1 C9 43.49(4) . . ?
C6 K1 C19 141.94(5) . 2_656 ?
C6 K1 C20 158.36(5) . 2_656 ?
C6 K1 C21 174.02(5) . 2_656 ?
C7 K1 Fe1 78.98(3) . . ?
C8 K1 Fe1 81.46(3) . . ?
C8 K1 C7 25.44(4) . . ?
C9 K1 Fe1 60.33(3) . . ?
C9 K1 C7 42.82(4) . . ?
C9 K1 C8 25.80(4) . . ?
C9 K1 C19 156.82(5) . 2_656 ?
C9 K1 C20 136.08(5) . 2_656 ?
C9 K1 C21 131.63(5) . 2_656 ?
C18 K1 Fe1 115.91(3) 2_656 . ?
C18 K1 C6 140.83(5) 2_656 . ?
C18 K1 C7 144.30(5) 2_656 . ?
C18 K1 C8 160.76(5) 2_656 . ?
C18 K1 C9 172.69(5) 2_656 . ?
C18 K1 C19 26.96(4) 2_656 2_656 ?
C18 K1 C20 43.40(5) 2_656 2_656 ?
C18 K1 C21 43.51(4) 2_656 2_656 ?
C19 K1 Fe1 142.72(3) 2_656 . ?
C19 K1 C7 128.28(4) 2_656 . ?
C19 K1 C8 134.67(5) 2_656 . ?
C19 K1 C20 26.69(4) 2_656 2_656 ?
C20 K1 Fe1 146.81(3) 2_656 . ?
C20 K1 C7 133.75(4) 2_656 . ?
C20 K1 C8 124.90(5) 2_656 . ?
C21 K1 Fe1 120.88(3) 2_656 . ?
C21 K1 C7 155.68(4) 2_656 . ?
C21 K1 C8 135.91(5) 2_656 . ?
C21 K1 C19 44.04(4) 2_656 2_656 ?
C21 K1 C20 26.34(4) 2_656 2_656 ?
Fe1 O1 Fe1 172.17(10) 2_656 . ?
Fe1 O1 K1 87.798(18) . . ?
Fe1 O1 K1 87.797(18) 2_656 2_656 ?
Fe1 O1 K1 90.145(18) 2_656 . ?
Fe1 O1 K1 90.144(18) . 2_656 ?
K1 O1 K1 149.49(6) . 2_656 ?
C1 N1 Fe1 117.44(11) . . ?
C5 N1 Fe1 118.12(11) . . ?
C5 N1 C1 123.14(14) . . ?
Fe1 N2 K1 83.57(4) . 2_656 ?
C18 N2 Fe1 110.08(10) . . ?
C18 N2 K1 78.10(9) . 2_656 ?
C21 N2 Fe1 136.26(11) . . ?
C21 N2 K1 81.55(9) . 2_656 ?
C21 N2 C18 106.67(13) . . ?
Fe1 N3 K1 83.46(4) . . ?
C6 N3 Fe1 112.82(10) . . ?
C6 N3 K1 81.95(9) . . ?
C9 N3 Fe1 135.25(11) . . ?
C9 N3 K1 82.74(9) . . ?
C9 N3 C6 107.03(13) . . ?
N1 C1 C2 119.04(16) . . ?
N1 C1 C18 112.10(14) . . ?
C2 C1 C18 128.27(16) . . ?
C3 C2 C1 118.61(17) . . ?
C4 C3 C2 121.11(17) . . ?
C3 C4 C5 118.88(17) . . ?
N1 C5 C4 118.72(16) . . ?
N1 C5 C6 112.34(14) . . ?
C4 C5 C6 128.50(16) . . ?
N3 C6 K1 70.44(9) . . ?
N3 C6 C5 113.75(14) . . ?
N3 C6 C7 109.90(14) . . ?
C5 C6 K1 113.11(10) . . ?
C7 C6 K1 86.18(10) . . ?
C7 C6 C5 136.00(15) . . ?
C6 C7 K1 67.93(9) . . ?
C6 C7 C8 104.87(14) . . ?
C6 C7 C10 130.48(15) . . ?
C8 C7 K1 76.19(10) . . ?
C8 C7 C10 124.47(15) . . ?
C10 C7 K1 124.11(11) . . ?
C7 C8 K1 78.37(10) . . ?
C9 C8 K1 69.15(9) . . ?
C9 C8 C7 108.51(15) . . ?
N3 C9 K1 70.54(9) . . ?
N3 C9 C8 109.64(14) . . ?
N3 C9 C14 122.22(14) . . ?
C8 C9 K1 85.06(10) . . ?
C8 C9 C14 127.57(15) . . ?
C14 C9 K1 117.53(10) . . ?
C7 C10 C11 111.89(14) . . ?
C7 C10 C12 109.11(15) . . ?
C7 C10 C13 110.30(15) . . ?
C11 C10 C12 111.95(16) . . ?
C11 C10 C13 106.46(16) . . ?
C13 C10 C12 106.98(16) . . ?
C9 C14 C15 111.60(13) . . ?
C9 C14 C16 110.44(14) . . ?
C9 C14 C17 108.27(14) . . ?
C15 C14 C17 108.76(14) . . ?
C16 C14 C15 109.33(14) . . ?
C16 C14 C17 108.36(15) . . ?
N2 C18 K1 74.27(9) . 2_656 ?
N2 C18 C1 113.51(14) . . ?
N2 C18 C19 110.29(14) . . ?
C1 C18 K1 117.86(10) . 2_656 ?
C19 C18 K1 80.63(9) . 2_656 ?
C19 C18 C1 135.60(15) . . ?
C18 C19 K1 72.42(9) . 2_656 ?
C18 C19 C20 104.87(14) . . ?
C18 C19 C22 130.08(15) . . ?
C20 C19 K1 78.01(9) . 2_656 ?
C20 C19 C22 125.01(15) . . ?
C22 C19 K1 113.20(10) . 2_656 ?
C19 C20 K1 75.29(9) . 2_656 ?
C21 C20 K1 74.06(9) . 2_656 ?
C21 C20 C19 108.19(15) . . ?
N2 C21 K1 71.98(9) . 2_656 ?
N2 C21 C20 109.84(14) . . ?
N2 C21 C26 120.84(14) . . ?
C20 C21 K1 79.61(10) . 2_656 ?
C20 C21 C26 129.15(15) . . ?
C26 C21 K1 118.43(10) . 2_656 ?
C19 C22 C23 110.01(15) . . ?
C19 C22 C24 110.67(15) . . ?
C19 C22 C25 110.95(14) . . ?
C23 C22 C25 107.18(16) . . ?
C24 C22 C23 107.69(16) . . ?
C24 C22 C25 110.24(15) . . ?
C21 C26 C27 110.70(14) . . ?
C21 C26 C28 110.29(14) . . ?
C21 C26 C29 109.19(14) . . ?
C28 C26 C27 108.89(15) . . ?
C28 C26 C29 108.42(15) . . ?
C29 C26 C27 109.31(15) . . ?
C32 C31 C30 117.0(4) . . ?
C32 C31 C36 122.2(4) . . ?
C36 C31 C30 120.9(4) . . ?
C31 C32 C33 119.0(3) . . ?
C34 C33 C32 123.0(4) . . ?
C33 C34 C35 116.2(6) . . ?
C36 C35 C34 121.1(4) . . ?
C35 C36 C31 118.5(3) . . ?
C32* C31* C30* 113.3(12) . . ?
C33* C32* C31* 120.0(12) . . ?
C32* C33* C34* 113.4(13) . . ?
C39 C38 C37 121.5(2) 2_656 . ?
C39 C38 C37 121.5(2) . . ?
C39 C38 C39 117.1(4) . 2_656 ?
C40 C39 C38 122.4(3) . . ?
C39 C40 C41 119.8(3) . . ?
C40 C41 C40 118.4(4) 2_656 . ?

loop_
_geom_bond_atom_site_label_1
_geom_bond_atom_site_label_2
_geom_bond_distance
_geom_bond_site_symmetry_2
_geom_bond_publ_flag
Fe1 K1 3.3958(4) 2_656 ?
Fe1 K1 3.3317(4) . ?
Fe1 O1 1.8510(2) . ?
Fe1 N1 2.0788(14) . ?
Fe1 N2 2.1093(14) . ?
Fe1 N3 2.0819(14) . ?
K1 O1 2.8422(6) . ?
K1 N2 2.9077(14) 2_656 ?
K1 N3 2.8491(14) . ?
K1 C6 2.9939(17) . ?
K1 C7 3.2235(17) . ?
K1 C8 3.1958(18) . ?
K1 C9 2.9976(16) . ?
K1 C18 2.9558(16) 2_656 ?
K1 C19 3.0593(16) 2_656 ?
K1 C20 3.0940(17) 2_656 ?
K1 C21 3.0247(16) 2_656 ?
N1 C1 1.353(2) . ?
N1 C5 1.348(2) . ?
N2 C18 1.401(2) . ?
N2 C21 1.363(2) . ?
N3 C6 1.402(2) . ?
N3 C9 1.359(2) . ?
C1 C2 1.396(2) . ?
C1 C18 1.470(2) . ?
C2 C3 1.384(3) . ?
C3 C4 1.382(3) . ?
C4 C5 1.399(2) . ?
C5 C6 1.471(2) . ?
C6 C7 1.411(2) . ?
C7 C8 1.414(2) . ?
C7 C10 1.522(2) . ?
C8 C9 1.396(2) . ?
C9 C14 1.519(2) . ?
C10 C11 1.531(3) . ?
C10 C12 1.541(3) . ?
C10 C13 1.540(3) . ?
C14 C15 1.536(2) . ?
C14 C16 1.533(2) . ?
C14 C17 1.540(2) . ?
C18 C19 1.406(2) . ?
C19 C20 1.421(2) . ?
C19 C22 1.526(2) . ?
C20 C21 1.396(2) . ?
C21 C26 1.521(2) . ?
C22 C23 1.537(3) . ?
C22 C24 1.536(3) . ?
C22 C25 1.540(3) . ?
C26 C27 1.536(2) . ?
C26 C28 1.532(2) . ?
C26 C29 1.536(2) . ?
C30 C31 1.556(7) . ?
C31 C32 1.334(5) . ?
C31 C36 1.384(5) . ?
C32 C33 1.399(5) . ?
C33 C34 1.337(7) . ?
C34 C35 1.456(6) . ?
C35 C36 1.362(5) . ?
C30* C31* 1.48(2) . ?
C31* C32* 1.420(15) . ?
C32* C33* 1.253(17) . ?
C33* C34* 1.42(2) . ?
C37 C38 1.464(6) . ?
C38 C39 1.396(4) . ?
C38 C39 1.396(4) 2_656 ?
C39 C40 1.381(4) . ?
C40 C41 1.414(4) . ?
